data_5000097
loop_
_publ_author_name
'Donnay, G'
'Barton, R'

_publ_section_title
;
Refinement of the Crystal Structure of Elbaite and the Mechanism of
Tourmaline Solid Solution
;
_journal_name_full
;
Tschermaks Mineralogische und Petrographische Mitteilungen (-1978)
;
_journal_page_first 273
_journal_page_last 286
_journal_volume 18
_journal_year 1972
_chemical_formula_sum
;Al22.78 B9.11 Ca0.42 F1.81 Fe0.09 H8.62 K0.01 Li3.74 Mn0.84 Na1.69 O91.19
 Si17.94
;
_chemical_name_mineral Elbaite
_chemical_name_systematic
;
Sodium manganese calcium lithium alumoborosilicate fluoride hydroxide *
;
_space_group_IT_number 160
_symmetry_cell_setting trigonal
_symmetry_space_group_name_Hall 'R 3 -2"'
_symmetry_space_group_name_H-M 'R 3 m :H'
_cell_angle_alpha 90
_cell_angle_beta 90
_cell_angle_gamma 120
_cell_formula_units_Z 1
_cell_length_a 15.838(1)
_cell_length_b 15.838(1)
_cell_length_c 7.1032(2)
_cell_volume 1543.1
_exptl_crystal_density_meas 3.05(1)
_refine_ls_R_factor_all 0.042
_cod_original_sg_symbol_H-M 'R 3 m H'
_cod_original_formula_sum
;
H8.62 Al22.78 B9.11 Ca.42 F1.81 Fe.09 K.01 Li3.74 Mn.84 Na1.69 O91.19
Si17.94
;
_cod_database_code 5000097

loop_
_symmetry_equiv_pos_as_xyz
x,y,z
-y,x-y,z
y-x,-x,z
-y,-x,z
x,x-y,z
y-x,y,z
1/3+x,2/3+y,2/3+z
2/3+x,1/3+y,1/3+z
1/3-y,2/3+x-y,2/3+z
2/3-y,1/3+x-y,1/3+z
1/3-x+y,2/3-x,2/3+z
2/3-x+y,1/3-x,1/3+z
1/3-y,2/3-x,2/3+z
2/3-y,1/3-x,1/3+z
1/3+x,2/3+x-y,2/3+z
2/3+x,1/3+x-y,1/3+z
1/3-x+y,2/3+y,2/3+z
2/3-x+y,1/3+y,1/3+z

loop_
_atom_site_label
_atom_site_type_symbol
_atom_site_symmetry_multiplicity
_atom_site_Wyckoff_symbol
_atom_site_fract_x
_atom_site_fract_y
_atom_site_fract_z
_atom_site_occupancy
_atom_site_attached_hydrogens
_atom_site_calc_flag
Na1 Na1+ 3 a 0. 0. 0.2347(9) 0.56 0 d
Mn1 Mn2+ 3 a 0. 0. 0.2347(9) 0.15 0 d
B1 B3+ 3 a 0. 0. 0.2347(9) 0.0167 0 d
K1 K1+ 3 a 0. 0. 0.2347(9) 0.0033 0 d
Ca1 Ca2+ 3 a 0. 0. 0.2324(10) 0.14 0 d
Mn2 Mn2+ 9 b 0.1234(1) 0.0617(1) 0.6348(5) 0.0433 0 d
Li1 Li1+ 9 b 0.1234(1) 0.0617(1) 0.6348(5) 0.4155 0 d
Al1 Al3+ 9 b 0.1234(1) 0.0617(1) 0.6348(5) 0.5311 0 d
Fe1 Fe2+ 9 b 0.1234(1) 0.0617(1) 0.6348(5) 0.01 0 d
Al2 Al3+ 18 c 0.2964(1) 0.2598(1) 0.6105(3) 1. 0 d
B2 B3+ 9 b 0.1092(3) 0.2184(6) 0.4548(10) 1. 0 d
Si1 Si4+ 18 c 0.1917(1) 0.1896(1) 0. 0.9967 0 d
B3 B3+ 18 c 0.1917(1) 0.1896(1) 0. 0.0033 0 d
F1 F1- 3 a 0. 0. 0.7794(18) 0.6033 0 d
O1 O2- 3 a 0. 0. 0.7794(18) 0.3967 1 d
O2 O2- 9 b 0.2676(2) 0.1338(1) 0.5069(7) 0.89 1 d
O5 O2- 9 b 0.2676(2) 0.1338(1) 0.5069(7) 0.11 0 d
O4 O2- 9 b 0.0614(2) 0.1228(4) 0.4868(7) 1. 0 d
O6 O2- 9 b 0.0937(2) 0.1874(4) 0.0729(6) 1. 0 d
O7 O2- 9 b 0.1858(2) 0.0929(1) 0.0937(6) 1. 0 d
O8 O2- 18 c 0.1966(2) 0.1859(2) 0.7746(4) 1. 0 d
O9 O2- 18 c 0.2863(2) 0.2859(2) 0.0783(4) 1. 0 d
O10 O2- 18 c 0.2092(2) 0.2693(2) 0.4397(4) 1. 0 d
H1 H1+ 3 a -1. -1. -1. 2.873 0 dum

loop_
_atom_type_symbol
_atom_type_oxidation_number
Na1+ 1.000
Mn2+ 2.000
B3+ 3.000
K1+ 1.000
Ca2+ 2.000
Li1+ 1.000
Al3+ 3.000
Fe2+ 2.000
Si4+ 4.000
F1- -1.000
O2- -2.000
H1+ 1.000
